data_7157595
loop_
_publ_author_name
'Shaw, Ranjay'
'Althagafi, Ismail'
'Elagamy, Amr'
'Rai, Reeta'
'Shah, Chandan'
'Nemaysh, Vishal'
'Singh, Harpreet'
'Pratap, Ramendra'

_publ_section_title
;
 Transition metal-free synthesis of sterically hindered allylarenes from
 5-hexene-2-one.
;
_journal_issue 32
_journal_name_full 'Organic &amp; biomolecular chemistry'
_journal_page_first 6276
_journal_page_last 6286
_journal_paper_doi 10.1039/d0ob01318h
_journal_volume 18
_journal_year 2020
_chemical_formula_moiety 'C23 H26 N2'
_chemical_formula_sum 'C23 H26 N2'
_chemical_formula_weight 330.48
_chemical_name_systematic abc
_space_group_crystal_system triclinic
_space_group_IT_number 2
_space_group_name_Hall '-P 1'
_space_group_name_H-M_alt 'P -1'
_symmetry_Int_Tables_number 2
_atom_sites_solution_primary dual
_audit_creation_date 2020-03-23
_audit_creation_method
;
Olex2 1.2
(compiled 2018.05.29 svn.r3508 for OlexSys, GUI svn.r5506)
;
_audit_update_record
;
2020-05-27 deposited with the CCDC.	2020-07-16 downloaded from the CCDC.
;
_cell_angle_alpha 94.077(5)
_cell_angle_beta 104.535(6)
_cell_angle_gamma 105.981(6)
_cell_formula_units_Z 2
_cell_length_a 8.2991(6)
_cell_length_b 9.0692(6)
_cell_length_c 13.6609(9)
_cell_measurement_reflns_used 2336
_cell_measurement_temperature 298
_cell_measurement_theta_max 24.2260
_cell_measurement_theta_min 3.9130
_cell_volume 945.91(12)
_computing_cell_refinement 'CrysAlisPro 1.171.38.46 (Rigaku OD, 2015)'
_computing_data_collection 'CrysAlisPro 1.171.38.46 (Rigaku OD, 2015)'
_computing_data_reduction 'CrysAlisPro 1.171.38.46 (Rigaku OD, 2015)'
_computing_molecular_graphics 'Olex2 (Dolomanov et al., 2009)'
_computing_publication_material 'Olex2 (Dolomanov et al., 2009)'
_computing_structure_refinement 'olex2.refine (Bourhis et al., 2015)'
_computing_structure_solution 'ShelXT (Sheldrick, 2015)'
_diffrn_ambient_temperature 298
_diffrn_detector 'CCD plate'
_diffrn_detector_area_resol_mean 15.9853
_diffrn_detector_type Sapphire3
_diffrn_measured_fraction_theta_full 0.9974
_diffrn_measured_fraction_theta_max 0.8707
_diffrn_measurement_details
;
List of Runs (angles in degrees, time in seconds):

  # Type    Start    End  Width  t~exp~   \w     \q     \k     \f   Frames
#--------------------------------------------------------------------------
  1  \w     -3.00  77.00   1.00    3.00    --   18.84  38.00   0.00   80
  2  \w      1.00  88.00   1.00    3.00    --   18.84  77.00  60.00   87
  3  \w      1.00  86.00   1.00    3.00    --   18.84  38.00 -90.00   85
  4  \w      7.00  85.00   1.00    3.00    --   18.84  38.00-180.00   78
  5  \w    -12.00  24.00   1.00    3.00    --  -15.17 -99.00 -60.00   36
  6  \w    -16.00  58.00   1.00    3.00    --   18.84 -99.00 -90.00   74
  7  \w    -17.00  59.00   1.00    3.00    --   18.84 -99.00   0.00   76
  8  \w    -18.00  63.00   1.00    3.00    --   18.84-105.00 117.19   81
  9  \w    -49.00  15.00   1.00    3.00    --   18.84 -57.00-180.00   64
;
_diffrn_measurement_device 'four-circle diffractometer'
_diffrn_measurement_device_type 'Xcalibur, Sapphire3'
_diffrn_measurement_method '\w scans'
_diffrn_orient_matrix_type 'CrysAlisPro convention (1999,Acta A55,543-557)'
_diffrn_orient_matrix_UB_11 0.0002678000
_diffrn_orient_matrix_UB_12 -0.0365255000
_diffrn_orient_matrix_UB_13 0.0442356000
_diffrn_orient_matrix_UB_21 0.0445704000
_diffrn_orient_matrix_UB_22 0.0728638000
_diffrn_orient_matrix_UB_23 0.0314184000
_diffrn_orient_matrix_UB_31 -0.0812452000
_diffrn_orient_matrix_UB_32 0.0113535000
_diffrn_orient_matrix_UB_33 -0.0000790000
_diffrn_radiation_monochromator graphite
_diffrn_radiation_probe x-ray
_diffrn_radiation_type 'Mo K\a'
_diffrn_radiation_wavelength 0.71073
_diffrn_reflns_av_R_equivalents 0.0423
_diffrn_reflns_av_unetI/netI 0.0664
_diffrn_reflns_limit_h_max 11
_diffrn_reflns_limit_h_min -11
_diffrn_reflns_limit_k_max 12
_diffrn_reflns_limit_k_min -12
_diffrn_reflns_limit_l_max 18
_diffrn_reflns_limit_l_min -18
_diffrn_reflns_number 14072
_diffrn_reflns_theta_full 29.5040
_diffrn_reflns_theta_max 29.50
_diffrn_reflns_theta_min 3.44
_diffrn_source 'fine-focus sealed X-ray tube'
_diffrn_source_type 'Enhance (Mo) X-ray Source'
_exptl_absorpt_coefficient_mu 0.068
_exptl_absorpt_correction_T_max 1.00000
_exptl_absorpt_correction_T_min 0.98421
_exptl_absorpt_correction_type multi-scan
_exptl_absorpt_process_details
;
CrysAlisPro 1.171.38.46 (Rigaku Oxford Diffraction, 2015)
Empirical absorption correction using spherical harmonics,
 implemented in SCALE3 ABSPACK scaling algorithm.
;
_exptl_crystal_colour 'clear yellowish colourless'
_exptl_crystal_colour_lustre clear
_exptl_crystal_colour_modifier yellowish
_exptl_crystal_colour_primary colourless
_exptl_crystal_density_diffrn 1.1602
_exptl_crystal_description block
_exptl_crystal_F_000 356.1248
_exptl_crystal_preparation 'IN ethylacetate and hexane'
_exptl_crystal_recrystallization_method ABCD
_exptl_crystal_size_max 0.1
_exptl_crystal_size_mid 0.1
_exptl_crystal_size_min 0.1
_refine_diff_density_max 0.3158
_refine_diff_density_min -0.3276
_refine_diff_density_rms 0.0803
_refine_ls_d_res_high 0.7216
_refine_ls_d_res_low 5.9173
_refine_ls_goodness_of_fit_ref 1.0431
_refine_ls_hydrogen_treatment mixed
_refine_ls_matrix_type full
_refine_ls_number_constraints 38
_refine_ls_number_parameters 236
_refine_ls_number_reflns 4601
_refine_ls_number_restraints 0
_refine_ls_restrained_S_all 1.0431
_refine_ls_R_factor_all 0.1232
_refine_ls_R_factor_gt 0.0630
_refine_ls_shift/su_max 0.0002
_refine_ls_shift/su_mean 0.0000
_refine_ls_structure_factor_coef Fsqd
_refine_ls_weighting_details 'w=1/[\s^2^(Fo^2^)+(0.0555P)^2^+0.0798P] where P=(Fo^2^+2Fc^2^)/3'
_refine_ls_weighting_scheme calc
_refine_ls_wR_factor_gt 0.1249
_refine_ls_wR_factor_ref 0.1583
_reflns_Friedel_coverage 0.0
_reflns_limit_h_max 10
_reflns_limit_h_min -11
_reflns_limit_k_max 12
_reflns_limit_k_min -12
_reflns_limit_l_max 18
_reflns_limit_l_min 0
_reflns_number_gt 2572
_reflns_number_total 4601
_reflns_threshold_expression I>=2u(I)
_cod_data_source_file d0ob01318h2.cif
_cod_data_source_block PRS-302
_cod_depositor_comments 'Adding full bibliography for 7157595--7157596.cif.'
_cod_database_code 7157595
_chemical_oxdiff_formula 'C23 H26 N2'
_chemical_oxdiff_usercomment 01-08-2018
_reflns_odcompleteness_completeness 99.74
_reflns_odcompleteness_iscentric 1
_reflns_odcompleteness_theta 26.32
_olex2_refinement_description
;
1. Fixed Uiso
 At 1.2 times of:
  All C(H) groups, All C(H,H) groups
 At 1.5 times of:
  All C(H,H,H) groups
2.a Secondary CH2 refined with riding coordinates:
 C00A(H00a,H00b), C00D(H00d,H00e), C00G(H00g,H00h), C00I(H00i,H00j), C00K(H00l,
 H00m), C00L(H00n,H00o)
2.b Aromatic/amide H refined with riding coordinates:
 C007(H007), C009(H009), C00C(H00C), C00F(H00F), C00J(H00k), C00N(H00s)
2.c Idealised Me refined as rotating group:
 C00M(H00p,H00q,H00r), C00O(H00t,H00u,H00v)
;
_olex2_exptl_crystal_mounting_method ABCD
_olex2_submission_original_sample_id 'PRS 302'
_olex2_submission_special_instructions 'No special instructions were received'
_oxdiff_exptl_absorpt_empirical_details
;
Empirical correction (ABSPACK) includes:
- Absorption correction using spherical harmonics
- Frame scaling
;
_oxdiff_exptl_absorpt_empirical_full_max 1.093
_oxdiff_exptl_absorpt_empirical_full_min 0.929

loop_
_space_group_symop_id
_space_group_symop_operation_xyz
1 x,y,z
2 -x,-y,-z

loop_
_atom_site_label
_atom_site_type_symbol
_atom_site_fract_x
_atom_site_fract_y
_atom_site_fract_z
_atom_site_U_iso_or_equiv
_atom_site_adp_type
_atom_site_occupancy
_atom_site_refinement_flags_posn
N001 N 0.47023(18) 0.75034(18) 0.57827(11) 0.0373(4) Uani 1.000000 .
C002 C 0.3737(2) 0.7581(2) 0.47908(13) 0.0344(4) Uani 1.000000 .
C003 C 0.3474(2) 0.7876(2) 0.30073(14) 0.0364(4) Uani 1.000000 .
C004 C 0.0928(2) 0.7506(2) 0.36154(15) 0.0416(5) Uani 1.000000 .
C005 C 0.1950(2) 0.7454(2) 0.45908(14) 0.0394(5) Uani 1.000000 .
C006 C 0.1668(2) 0.7668(2) 0.28006(14) 0.0399(5) Uani 1.000000 .
C007 C 0.5784(2) 0.9588(2) 0.23977(15) 0.0435(5) Uani 1.000000 .
C008 C 0.4430(2) 0.8208(2) 0.22157(14) 0.0379(5) Uani 1.000000 .
C009 C 0.4459(2) 0.7840(2) 0.39846(14) 0.0369(5) Uani 1.000000 .
C00A C 0.6608(2) 0.8107(2) 0.60053(14) 0.0440(5) Uani 1.000000 .
N00B N 0.0533(3) 0.7224(3) 0.60743(16) 0.0809(7) Uani 1.000000 .
C00C C 0.6735(3) 0.9957(3) 0.17007(16) 0.0507(6) Uani 1.000000 .
C00D C 0.4169(3) 0.5988(2) 0.61265(15) 0.0486(5) Uani 1.000000 .
C00E C 0.6393(3) 0.8963(3) 0.08117(16) 0.0515(6) Uani 1.000000 .
C00F C 0.4096(3) 0.7207(3) 0.13295(15) 0.0502(5) Uani 1.000000 .
C00G C 0.7477(3) 0.8239(3) 0.71367(15) 0.0499(5) Uani 1.000000 .
C00H C 0.1165(2) 0.7328(3) 0.54203(16) 0.0516(6) Uani 1.000000 .
C00I C 0.0564(3) 0.7678(3) 0.17452(16) 0.0505(6) Uani 1.000000 .
C00J C 0.5064(3) 0.7585(3) 0.06409(16) 0.0576(6) Uani 1.000000 .
C00K C 0.6942(3) 0.6705(3) 0.75134(17) 0.0586(6) Uani 1.000000 .
C00L C 0.4970(3) 0.6096(3) 0.72599(16) 0.0571(6) Uani 1.000000 .
C00M C -0.0951(2) 0.7482(3) 0.34674(18) 0.0620(7) Uani 1.000000 .
C00N C -0.0531(3) 0.6113(3) 0.11579(18) 0.0690(7) Uani 1.000000 .
C00O C 0.7398(3) 0.9390(3) 0.00431(18) 0.0769(8) Uani 1.000000 .
C00P C -0.0738(4) 0.4774(4) 0.1480(3) 0.0772(8) Uani 1.000000 .
H009 H 0.5652(2) 0.7996(2) 0.41029(14) 0.0443(5) Uiso 1.000000 R
H00F H 0.3211(3) 0.6267(3) 0.11925(15) 0.0603(7) Uiso 1.000000 R
H00k H 0.4810(3) 0.6892(3) 0.00480(16) 0.0692(7) Uiso 1.000000 R
H00C H 0.7623(3) 1.0895(3) 0.18356(16) 0.0609(7) Uiso 1.000000 R
H007 H 0.6055(2) 1.0273(2) 0.29966(15) 0.0522(6) Uiso 1.000000 R
H00a H 0.7019(2) 0.7418(2) 0.56219(14) 0.0528(6) Uiso 1.000000 R
H00b H 0.6923(2) 0.9119(2) 0.57919(14) 0.0528(6) Uiso 1.000000 R
H00d H 0.2906(3) 0.5622(2) 0.59724(15) 0.0583(6) Uiso 1.000000 R
H00e H 0.4530(3) 0.5241(2) 0.57580(15) 0.0583(6) Uiso 1.000000 R
H00g H 0.8735(3) 0.8586(3) 0.72626(15) 0.0599(7) Uiso 1.000000 R
H00h H 0.7156(3) 0.9006(3) 0.75136(15) 0.0599(7) Uiso 1.000000 R
H00i H -0.0202(3) 0.8297(3) 0.18033(16) 0.0606(7) Uiso 1.000000 R
H00j H 0.1327(3) 0.8185(3) 0.13548(16) 0.0606(7) Uiso 1.000000 R
H00l H 0.7374(3) 0.5964(3) 0.71931(17) 0.0703(7) Uiso 1.000000 R
H00m H 0.7450(3) 0.6836(3) 0.82475(17) 0.0703(7) Uiso 1.000000 R
H00n H 0.4547(3) 0.6787(3) 0.76337(16) 0.0686(7) Uiso 1.000000 R
H00o H 0.4629(3) 0.5080(3) 0.74645(16) 0.0686(7) Uiso 1.000000 R
H00p H -0.1307(7) 0.7184(18) 0.4059(5) 0.0931(10) Uiso 1.000000 GR
H00q H -0.1047(4) 0.8497(5) 0.3375(12) 0.0931(10) Uiso 1.000000 GR
H00r H -0.1688(3) 0.6750(13) 0.2875(7) 0.0931(10) Uiso 1.000000 GR
H00s H -0.1135(3) 0.6096(3) 0.04823(18) 0.0828(8) Uiso 1.000000 R
H00t H 0.6676(9) 0.967(2) -0.0536(7) 0.1154(13) Uiso 1.000000 GR
H00u H 0.8423(13) 1.0254(13) 0.0352(5) 0.1154(13) Uiso 1.000000 GR
H00v H 0.774(2) 0.8521(7) -0.0177(10) 0.1154(13) Uiso 1.000000 GR
H00w H -0.015(3) 0.473(3) 0.221(2) 0.083(8) Uiso 1.000000 .
H00x H -0.151(4) 0.382(4) 0.103(2) 0.115(11) Uiso 1.000000 .

loop_
_atom_site_aniso_label
_atom_site_aniso_U_11
_atom_site_aniso_U_22
_atom_site_aniso_U_33
_atom_site_aniso_U_12
_atom_site_aniso_U_13
_atom_site_aniso_U_23
N001 0.0337(8) 0.0439(10) 0.0341(9) 0.0106(7) 0.0098(7) 0.0092(8)
C002 0.0349(10) 0.0356(11) 0.0333(10) 0.0104(8) 0.0105(8) 0.0069(9)
C003 0.0385(10) 0.0359(11) 0.0360(10) 0.0113(8) 0.0119(9) 0.0084(9)
C004 0.0338(10) 0.0423(12) 0.0480(12) 0.0088(9) 0.0119(9) 0.0122(10)
C005 0.0358(10) 0.0440(12) 0.0414(11) 0.0109(9) 0.0161(9) 0.0119(10)
C006 0.0385(10) 0.0397(11) 0.0392(11) 0.0105(9) 0.0070(9) 0.0107(9)
C007 0.0435(11) 0.0517(13) 0.0394(11) 0.0164(10) 0.0159(9) 0.0101(10)
C008 0.0379(10) 0.0467(12) 0.0337(10) 0.0182(9) 0.0109(9) 0.0117(10)
C009 0.0312(10) 0.0430(11) 0.0388(11) 0.0130(8) 0.0109(9) 0.0097(9)
C00A 0.0378(11) 0.0531(13) 0.0411(11) 0.0136(9) 0.0112(9) 0.0071(10)
N00B 0.0574(13) 0.133(2) 0.0650(14) 0.0315(13) 0.0331(11) 0.0233(14)
C00C 0.0463(12) 0.0618(15) 0.0524(13) 0.0195(11) 0.0214(11) 0.0215(12)
C00D 0.0504(12) 0.0449(13) 0.0488(12) 0.0121(10) 0.0119(10) 0.0132(11)
C00E 0.0528(13) 0.0761(17) 0.0417(13) 0.0351(12) 0.0203(11) 0.0247(13)
C00F 0.0557(13) 0.0520(14) 0.0399(12) 0.0138(11) 0.0115(11) 0.0046(11)
C00G 0.0435(11) 0.0594(14) 0.0450(12) 0.0188(10) 0.0069(10) 0.0046(11)
C00H 0.0367(11) 0.0708(16) 0.0483(13) 0.0157(11) 0.0134(10) 0.0139(12)
C00I 0.0412(11) 0.0590(14) 0.0483(13) 0.0143(10) 0.0062(10) 0.0166(11)
C00J 0.0688(15) 0.0765(18) 0.0352(12) 0.0324(14) 0.0174(11) 0.0060(12)
C00K 0.0666(15) 0.0659(16) 0.0451(13) 0.0325(12) 0.0044(11) 0.0119(12)
C00L 0.0660(15) 0.0591(15) 0.0482(13) 0.0199(12) 0.0139(11) 0.0243(12)
C00M 0.0359(11) 0.0890(19) 0.0637(15) 0.0188(11) 0.0141(11) 0.0275(14)
C00N 0.0625(15) 0.0783(19) 0.0489(14) 0.0161(14) -0.0082(12) 0.0079(14)
C00O 0.0797(17) 0.124(2) 0.0584(15) 0.0540(17) 0.0417(14) 0.0419(17)
C00P 0.0665(17) 0.068(2) 0.075(2) 0.0101(15) -0.0048(16) 0.0029(18)

loop_
_atom_type_symbol
_atom_type_scat_dispersion_real
_atom_type_scat_dispersion_imag
_atom_type_scat_Cromer_Mann_a1
_atom_type_scat_Cromer_Mann_a2
_atom_type_scat_Cromer_Mann_a3
_atom_type_scat_Cromer_Mann_a4
_atom_type_scat_Cromer_Mann_b1
_atom_type_scat_Cromer_Mann_b2
_atom_type_scat_Cromer_Mann_b3
_atom_type_scat_Cromer_Mann_b4
_atom_type_scat_Cromer_Mann_c
_atom_type_scat_source
_atom_type_scat_dispersion_source
H 0.00000 0.00000 0.49300 0.32291 0.14019 0.04081 10.51090 26.12570 3.14236 57.79970 0.0030380000826 'International Tables Volume C Table 6.1.1.4 (pp. 500-502)' 'Henke, Gullikson and Davis, At. Data and Nucl. Data Tables, 1993, 54, 2'
C 0.00347 0.00161 2.31000 1.02000 1.58860 0.86500 20.84390 10.20750 0.56870 51.65120 0.215599998832 'International Tables Volume C Table 6.1.1.4 (pp. 500-502)' 'Henke, Gullikson and Davis, At. Data and Nucl. Data Tables, 1993, 54, 2'
N 0.00653 0.00323 12.21260 3.13220 2.01250 1.16630 0.00570 9.89330 28.99750 0.58260 -11.5290002823 'International Tables Volume C Table 6.1.1.4 (pp. 500-502)' 'Henke, Gullikson and Davis, At. Data and Nucl. Data Tables, 1993, 54, 2'

loop_
_geom_angle_atom_site_label_1
_geom_angle_atom_site_label_2
_geom_angle_atom_site_label_3
_geom_angle
_geom_angle_site_symmetry_1
_geom_angle_site_symmetry_3
_geom_angle_publ_flag
C00A N001 C002 115.85(14) . . ?
C00D N001 C002 114.62(15) . . ?
C00D N001 C00A 111.32(14) . . ?
C005 C002 N001 119.75(15) . . ?
C009 C002 N001 123.61(15) . . ?
C009 C002 C005 116.59(16) . . ?
C008 C003 C006 122.56(16) . . ?
C009 C003 C006 120.44(16) . . ?
C009 C003 C008 116.94(15) . . ?
C006 C004 C005 120.08(16) . . ?
C00M C004 C005 119.38(17) . . ?
C00M C004 C006 120.44(17) . . ?
C004 C005 C002 121.99(16) . . ?
C00H C005 C002 119.12(17) . . ?
C00H C005 C004 118.85(16) . . ?
C004 C006 C003 118.12(17) . . ?
C00I C006 C003 121.53(17) . . ?
C00I C006 C004 120.31(17) . . ?
C00C C007 C008 121.0(2) . . ?
H007 C007 C008 119.49(11) . . ?
H007 C007 C00C 119.49(13) . . ?
C007 C008 C003 118.14(17) . . ?
C00F C008 C003 124.19(18) . . ?
C00F C008 C007 117.63(18) . . ?
C003 C009 C002 122.57(16) . . ?
H009 C009 C002 118.71(10) . . ?
H009 C009 C003 118.71(10) . . ?
C00G C00A N001 110.68(15) . . ?
H00a C00A N001 109.51(10) . . ?
H00a C00A C00G 109.51(11) . . ?
H00b C00A N001 109.51(10) . . ?
H00b C00A C00G 109.51(11) . . ?
H00b C00A H00a 108.1 . . ?
C00E C00C C007 121.3(2) . . ?
H00C C00C C007 119.33(13) . . ?
H00C C00C C00E 119.33(13) . . ?
C00L C00D N001 111.19(17) . . ?
H00d C00D N001 109.40(10) . . ?
H00d C00D C00L 109.40(11) . . ?
H00e C00D N001 109.40(10) . . ?
H00e C00D C00L 109.40(12) . . ?
H00e C00D H00d 108.0 . . ?
C00J C00E C00C 117.45(19) . . ?
C00O C00E C00C 121.1(2) . . ?
C00O C00E C00J 121.4(2) . . ?
C00J C00F C008 120.8(2) . . ?
H00F C00F C008 119.59(12) . . ?
H00F C00F C00J 119.59(14) . . ?
C00K C00G C00A 111.26(18) . . ?
H00g C00G C00A 109.38(10) . . ?
H00g C00G C00K 109.38(11) . . ?
H00h C00G C00A 109.38(11) . . ?
H00h C00G C00K 109.38(12) . . ?
H00h C00G H00g 108.0 . . ?
N00B C00H C005 179.6(2) . . ?
C00N C00I C006 115.30(17) . . ?
H00i C00I C006 108.45(11) . . ?
H00i C00I C00N 108.45(12) . . ?
H00j C00I C006 108.45(10) . . ?
H00j C00I C00N 108.45(12) . . ?
H00j C00I H00i 107.5 . . ?
C00F C00J C00E 121.7(2) . . ?
H00k C00J C00E 119.13(13) . . ?
H00k C00J C00F 119.13(14) . . ?
C00L C00K C00G 109.98(17) . . ?
H00l C00K C00G 109.67(12) . . ?
H00l C00K C00L 109.67(13) . . ?
H00m C00K C00G 109.67(12) . . ?
H00m C00K C00L 109.67(12) . . ?
H00m C00K H00l 108.2 . . ?
C00K C00L C00D 109.86(18) . . ?
H00n C00L C00D 109.69(12) . . ?
H00n C00L C00K 109.69(13) . . ?
H00o C00L C00D 109.69(12) . . ?
H00o C00L C00K 109.69(12) . . ?
H00o C00L H00n 108.2 . . ?
H00p C00M C004 109.5 . . ?
H00q C00M C004 109.5 . . ?
H00q C00M H00p 109.5 . . ?
H00r C00M C004 109.5 . . ?
H00r C00M H00p 109.5 . . ?
H00r C00M H00q 109.5 . . ?
C00P C00N C00I 127.8(2) . . ?
H00s C00N C00I 116.11(12) . . ?
H00s C00N C00P 116.11(18) . . ?
H00t C00O C00E 109.5 . . ?
H00u C00O C00E 109.5 . . ?
H00u C00O H00t 109.5 . . ?
H00v C00O C00E 109.5 . . ?
H00v C00O H00t 109.5 . . ?
H00v C00O H00u 109.5 . . ?
H00w C00P C00N 119.4(15) . . ?
H00x C00P C00N 120.7(18) . . ?
H00x C00P H00w 120(2) . . ?

loop_
_geom_bond_atom_site_label_1
_geom_bond_atom_site_label_2
_geom_bond_distance
_geom_bond_site_symmetry_2
_geom_bond_publ_flag
N001 C002 1.408(2) . ?
N001 C00A 1.467(2) . ?
N001 C00D 1.472(2) . ?
C002 C005 1.409(2) . ?
C002 C009 1.385(2) . ?
C003 C006 1.409(2) . ?
C003 C008 1.495(2) . ?
C003 C009 1.388(2) . ?
C004 C005 1.400(3) . ?
C004 C006 1.398(3) . ?
C004 C00M 1.515(2) . ?
C005 C00H 1.438(3) . ?
C006 C00I 1.504(3) . ?
C007 C008 1.390(3) . ?
C007 C00C 1.385(3) . ?
C007 H007 0.9300 . ?
C008 C00F 1.380(3) . ?
C009 H009 0.9300 . ?
C00A C00G 1.513(3) . ?
C00A H00a 0.9700 . ?
C00A H00b 0.9700 . ?
N00B C00H 1.141(2) . ?
C00C C00E 1.378(3) . ?
C00C H00C 0.9300 . ?
C00D C00L 1.508(3) . ?
C00D H00d 0.9700 . ?
C00D H00e 0.9700 . ?
C00E C00J 1.379(3) . ?
C00E C00O 1.506(3) . ?
C00F C00J 1.386(3) . ?
C00F H00F 0.9300 . ?
C00G C00K 1.507(3) . ?
C00G H00g 0.9700 . ?
C00G H00h 0.9700 . ?
C00I C00N 1.499(3) . ?
C00I H00i 0.9700 . ?
C00I H00j 0.9700 . ?
C00J H00k 0.9300 . ?
C00K C00L 1.515(3) . ?
C00K H00l 0.9700 . ?
C00K H00m 0.9700 . ?
C00L H00n 0.9700 . ?
C00L H00o 0.9700 . ?
C00M H00p 0.9600 . ?
C00M H00q 0.9600 . ?
C00M H00r 0.9600 . ?
C00N C00P 1.303(4) . ?
C00N H00s 0.9300 . ?
C00O H00t 0.9600 . ?
C00O H00u 0.9600 . ?
C00O H00v 0.9600 . ?
C00P H00w 1.00(2) . ?
C00P H00x 0.98(3) . ?
